data_7714493
loop_
_publ_author_name
'Mani, Ganesan'
'Gupta, Rohit'
'Kumar, Ashok'

_publ_section_title
;
 Dipyrromethane-Diphosphine: The effect of meso substituents on the
 formation of nickel complexes and on their performance in the transfer
 hydrogenation of ketones
;
_journal_name_full 'Dalton Transactions'
_journal_paper_doi 10.1039/D3DT03163B
_journal_year 2023
_chemical_formula_sum 'C39 H38 N2 Ni P2'
_chemical_formula_weight 655.36
_space_group_crystal_system triclinic
_space_group_IT_number 2
_space_group_name_Hall '-P 1'
_space_group_name_H-M_alt 'P -1'
_atom_sites_solution_hydrogens geom
_audit_creation_method SHELXL-2018/3
_audit_update_record
;
2023-09-26 deposited with the CCDC.	2023-11-16 downloaded from the CCDC.
;
_cell_angle_alpha 68.459(6)
_cell_angle_beta 78.918(7)
_cell_angle_gamma 70.131(6)
_cell_formula_units_Z 4
_cell_length_a 13.178(2)
_cell_length_b 16.184(2)
_cell_length_c 17.888(3)
_cell_measurement_reflns_used 34375
_cell_measurement_temperature 296(2)
_cell_measurement_theta_max 27.273
_cell_measurement_theta_min 2.693
_cell_volume 3327.4(9)
_computing_molecular_graphics ortep
_computing_publication_material ciftab
_computing_structure_refinement 'SHELXL-2018/3 (Sheldrick, 2018)'
_computing_structure_solution 'SHELXT 2018/2 (Sheldrick, 2018)'
_diffrn_ambient_temperature 296(2)
_diffrn_measured_fraction_theta_full 0.997
_diffrn_measured_fraction_theta_max 0.987
_diffrn_measurement_device_type 'Bruker-D8 Venture APEX3'
_diffrn_measurement_method '\w scans'
_diffrn_radiation_type MoK\a
_diffrn_radiation_wavelength 0.71073
_diffrn_reflns_av_R_equivalents 0.0311
_diffrn_reflns_av_unetI/netI 0.0409
_diffrn_reflns_Laue_measured_fraction_full 0.997
_diffrn_reflns_Laue_measured_fraction_max 0.987
_diffrn_reflns_limit_h_max 16
_diffrn_reflns_limit_h_min -11
_diffrn_reflns_limit_k_max 20
_diffrn_reflns_limit_k_min -17
_diffrn_reflns_limit_l_max 22
_diffrn_reflns_limit_l_min -22
_diffrn_reflns_number 34375
_diffrn_reflns_point_group_measured_fraction_full 0.997
_diffrn_reflns_point_group_measured_fraction_max 0.987
_diffrn_reflns_theta_full 25.242
_diffrn_reflns_theta_max 27.273
_diffrn_reflns_theta_min 2.693
_diffrn_source 'Fine focused sealed tube'
_exptl_absorpt_coefficient_mu 0.709
_exptl_absorpt_correction_T_max 0.7455
_exptl_absorpt_correction_T_min 0.5455
_exptl_absorpt_correction_type multi-scan
_exptl_absorpt_process_details
;
 SADABS 2016/2: Krause, L., Herbst-Irmer, R., Sheldrick G.M. & Stalke D.,
 J. Appl. Cryst. 48 (2015) 3-10
;
_exptl_crystal_colour light-yellow
_exptl_crystal_density_diffrn 1.308
_exptl_crystal_description plate
_exptl_crystal_F_000 1376
_exptl_crystal_size_max 0.560
_exptl_crystal_size_mid 0.280
_exptl_crystal_size_min 0.090
_exptl_transmission_factor_max 0.7455
_exptl_transmission_factor_min 0.6896
_refine_diff_density_max 0.503
_refine_diff_density_min -0.313
_refine_diff_density_rms 0.048
_refine_ls_extinction_method none
_refine_ls_goodness_of_fit_ref 1.015
_refine_ls_hydrogen_treatment constr
_refine_ls_matrix_type full
_refine_ls_number_parameters 816
_refine_ls_number_reflns 14719
_refine_ls_number_restraints 0
_refine_ls_restrained_S_all 1.015
_refine_ls_R_factor_all 0.0629
_refine_ls_R_factor_gt 0.0392
_refine_ls_shift/su_max 0.001
_refine_ls_shift/su_mean 0.000
_refine_ls_structure_factor_coef Fsqd
_refine_ls_weighting_details 'w=1/[\s^2^(Fo^2^)+(0.0442P)^2^+1.5706P] where P=(Fo^2^+2Fc^2^)/3'
_refine_ls_weighting_scheme calc
_refine_ls_wR_factor_gt 0.0960
_refine_ls_wR_factor_ref 0.1140
_reflns_Friedel_coverage 0.000
_reflns_number_gt 10651
_reflns_number_total 14719
_reflns_threshold_expression 'I > 2\s(I)'
_cod_data_source_file d3dt03163b2.cif
_cod_data_source_block PNNPNi(Et)
_cod_database_code 7714493
_shelx_shelxl_version_number 2018/3
_shelx_space_group_comment
;
The symmetry employed for this shelxl refinement is uniquely defined
by the following loop, which should always be used as a source of
symmetry information in preference to the above space-group names.
They are only intended as comments.
;
_shelx_estimated_absorpt_t_min 0.692
_shelx_estimated_absorpt_t_max 0.939

loop_
_space_group_symop_operation_xyz
'x, y, z'
'-x, -y, -z'

loop_
_atom_site_label
_atom_site_type_symbol
_atom_site_fract_x
_atom_site_fract_y
_atom_site_fract_z
_atom_site_U_iso_or_equiv
_atom_site_adp_type
_atom_site_occupancy
_atom_site_site_symmetry_order
_atom_site_calc_flag
_atom_site_refinement_flags_posn
_atom_site_refinement_flags_adp
_atom_site_refinement_flags_occupancy
_atom_site_disorder_assembly
_atom_site_disorder_group
Ni1 Ni 0.19294(2) 0.81623(2) -0.01144(2) 0.03436(8) Uani 1 1 d . . . . .
P2 P 0.27286(5) 0.91615(4) -0.09335(3) 0.03758(13) Uani 1 1 d . . . . .
P1 P 0.21559(5) 0.81641(4) 0.10512(3) 0.03712(13) Uani 1 1 d . . . . .
N1 N 0.12684(14) 0.72403(12) 0.05124(11) 0.0366(4) Uani 1 1 d . . . . .
N2 N 0.16799(15) 0.80644(13) -0.10762(11) 0.0386(4) Uani 1 1 d . . . . .
C22 C 0.41322(18) 0.85602(16) -0.11488(15) 0.0438(5) Uani 1 1 d . . . . .
C5 C 0.10495(18) 0.65900(15) 0.02914(14) 0.0410(5) Uani 1 1 d . . . . .
C34 C 0.33615(19) 0.72859(17) 0.14920(15) 0.0460(5) Uani 1 1 d . . . . .
C28 C 0.21411(18) 0.91763(16) 0.12721(13) 0.0395(5) Uani 1 1 d . . . . .
C16 C 0.26870(18) 1.02523(16) -0.08417(13) 0.0407(5) Uani 1 1 d . . . . .
C2 C 0.09276(18) 0.70982(17) 0.13155(13) 0.0408(5) Uani 1 1 d . . . . .
C14 C 0.17324(18) 0.87276(16) -0.18178(13) 0.0410(5) Uani 1 1 d . . . . .
C15 C 0.2046(2) 0.95415(17) -0.18489(14) 0.0463(6) Uani 1 1 d . . . . .
H15A H 0.141196 1.007152 -0.186116 0.056 Uiso 1 1 calc R U . . .
H15B H 0.252854 0.971376 -0.232323 0.056 Uiso 1 1 calc R U . . .
C11 C 0.14076(19) 0.73695(16) -0.11883(14) 0.0421(5) Uani 1 1 d . . . . .
C13 C 0.1497(2) 0.84746(18) -0.23962(14) 0.0478(6) Uani 1 1 d . . . . .
H13 H 0.147386 0.880614 -0.294456 0.057 Uiso 1 1 calc R U . . .
C1 C 0.10389(19) 0.77614(18) 0.16719(14) 0.0453(6) Uani 1 1 d . . . . .
H1A H 0.120653 0.745174 0.223073 0.054 Uiso 1 1 calc R U . . .
H1B H 0.038041 0.827465 0.164139 0.054 Uiso 1 1 calc R U . . .
C21 C 0.1710(2) 1.07701(17) -0.05657(15) 0.0490(6) Uani 1 1 d . . . . .
H21 H 0.113435 1.051900 -0.038129 0.059 Uiso 1 1 calc R U . . .
C17 C 0.3528(2) 1.06423(18) -0.11209(16) 0.0534(6) Uani 1 1 d . . . . .
H17 H 0.418283 1.031447 -0.132152 0.064 Uiso 1 1 calc R U . . .
C6 C 0.1403(2) 0.64665(16) -0.05251(14) 0.0462(6) Uani 1 1 d . . . . .
C3 C 0.0498(2) 0.63790(17) 0.16032(14) 0.0479(6) Uani 1 1 d . . . . .
H3 H 0.020737 0.614539 0.212590 0.057 Uiso 1 1 calc R U . . .
C29 C 0.3097(2) 0.93466(18) 0.12824(17) 0.0555(7) Uani 1 1 d . . . . .
H29 H 0.375523 0.893366 0.118298 0.067 Uiso 1 1 calc R U . . .
C4 C 0.0577(2) 0.60533(17) 0.09571(15) 0.0495(6) Uani 1 1 d . . . . .
H4 H 0.034795 0.556052 0.097832 0.059 Uiso 1 1 calc R U . . .
C33 C 0.1182(2) 0.98140(19) 0.14145(17) 0.0555(7) Uani 1 1 d . . . . .
H33 H 0.052844 0.971962 0.140118 0.067 Uiso 1 1 calc R U . . .
C27 C 0.4907(2) 0.84058(19) -0.06509(17) 0.0560(7) Uani 1 1 d . . . . .
H27 H 0.471569 0.864709 -0.022806 0.067 Uiso 1 1 calc R U . . .
C30 C 0.3082(2) 1.0121(2) 0.1438(2) 0.0662(8) Uani 1 1 d . . . . .
H30 H 0.373115 1.022971 0.143648 0.079 Uiso 1 1 calc R U . . .
C20 C 0.1580(2) 1.16488(19) -0.05607(17) 0.0588(7) Uani 1 1 d . . . . .
H20 H 0.091986 1.199018 -0.037862 0.071 Uiso 1 1 calc R U . . .
C12 C 0.1294(2) 0.76105(18) -0.19975(15) 0.0509(6) Uani 1 1 d . . . . .
H12 H 0.111547 0.726302 -0.223846 0.061 Uiso 1 1 calc R U . . .
C19 C 0.2429(3) 1.20163(19) -0.08253(18) 0.0641(8) Uani 1 1 d . . . . .
H19 H 0.234833 1.260649 -0.081685 0.077 Uiso 1 1 calc R U . . .
C18 C 0.3397(2) 1.1518(2) -0.11026(18) 0.0634(7) Uani 1 1 d . . . . .
H18 H 0.397167 1.177165 -0.128000 0.076 Uiso 1 1 calc R U . . .
C7 C 0.0639(3) 0.60307(19) -0.07136(17) 0.0641(8) Uani 1 1 d . . . . .
H7A H 0.089585 0.592968 -0.122791 0.077 Uiso 1 1 calc R U . . .
H7B H 0.069420 0.542669 -0.030616 0.077 Uiso 1 1 calc R U . . .
C23 C 0.4434(2) 0.8191(2) -0.17688(19) 0.0682(8) Uani 1 1 d . . . . .
H23 H 0.391866 0.827547 -0.210117 0.082 Uiso 1 1 calc R U . . .
C35 C 0.4155(2) 0.6830(2) 0.1038(2) 0.0677(8) Uani 1 1 d . . . . .
H35 H 0.406289 0.694535 0.050243 0.081 Uiso 1 1 calc R U . . .
C32 C 0.1172(2) 1.0585(2) 0.15752(19) 0.0676(8) Uani 1 1 d . . . . .
H32 H 0.051689 1.100433 0.166981 0.081 Uiso 1 1 calc R U . . .
C39 C 0.3502(3) 0.7081(2) 0.22975(18) 0.0653(8) Uani 1 1 d . . . . .
H39 H 0.296884 0.738730 0.260859 0.078 Uiso 1 1 calc R U . . .
C31 C 0.2125(3) 1.0735(2) 0.15962(19) 0.0672(8) Uani 1 1 d . . . . .
H31 H 0.212276 1.124794 0.171635 0.081 Uiso 1 1 calc R U . . .
C8 C -0.0534(3) 0.6588(2) -0.07475(19) 0.0744(9) Uani 1 1 d . . . . .
H8A H -0.060115 0.719963 -0.112987 0.112 Uiso 1 1 calc R U . . .
H8B H -0.082399 0.663454 -0.022449 0.112 Uiso 1 1 calc R U . . .
H8C H -0.092568 0.628686 -0.090967 0.112 Uiso 1 1 calc R U . . .
C26 C 0.5962(2) 0.7897(2) -0.0777(2) 0.0734(9) Uani 1 1 d . . . . .
H26 H 0.647542 0.778946 -0.043400 0.088 Uiso 1 1 calc R U . . .
C24 C 0.5501(3) 0.7695(3) -0.1899(2) 0.0910(12) Uani 1 1 d . . . . .
H24 H 0.570498 0.745916 -0.232516 0.109 Uiso 1 1 calc R U . . .
C38 C 0.4415(3) 0.6432(2) 0.2640(3) 0.0876(11) Uani 1 1 d . . . . .
H38 H 0.449326 0.628536 0.318319 0.105 Uiso 1 1 calc R U . . .
C25 C 0.6257(3) 0.7552(3) -0.1397(3) 0.0878(11) Uani 1 1 d . . . . .
H25 H 0.697263 0.721785 -0.148303 0.105 Uiso 1 1 calc R U . . .
C37 C 0.5204(3) 0.6007(3) 0.2177(3) 0.1031(15) Uani 1 1 d . . . . .
H37 H 0.583091 0.557803 0.240707 0.124 Uiso 1 1 calc R U . . .
C36 C 0.5098(3) 0.6196(3) 0.1381(3) 0.0999(13) Uani 1 1 d . . . . .
H36 H 0.565131 0.590355 0.107137 0.120 Uiso 1 1 calc R U . . .
C9' C 0.2488(15) 0.5709(11) -0.0549(11) 0.062(3) Uani 0.553 1 d . . P A 2
H9'A H 0.241906 0.511778 -0.017135 0.074 Uiso 0.553 1 calc R U P A 2
H9'B H 0.264575 0.565391 -0.108387 0.074 Uiso 0.553 1 calc R U P A 2
C10 C 0.3410(6) 0.5902(5) -0.0346(5) 0.096(2) Uani 0.553 1 d . . P A 2
H10A H 0.348479 0.648602 -0.071772 0.143 Uiso 0.553 1 calc R U P A 2
H10B H 0.406366 0.541555 -0.038227 0.143 Uiso 0.553 1 calc R U P A 2
H10C H 0.327530 0.592938 0.019242 0.143 Uiso 0.553 1 calc R U P A 2
C9 C 0.2656(18) 0.5893(12) -0.0463(12) 0.062(4) Uani 0.447 1 d . . P A 1
H9A H 0.293380 0.576915 -0.096655 0.074 Uiso 0.447 1 calc R U P A 1
H9B H 0.303729 0.628531 -0.041119 0.074 Uiso 0.447 1 calc R U P A 1
C10' C 0.2931(7) 0.4982(6) 0.0218(5) 0.110(3) Uani 0.447 1 d . . P A 1
H10D H 0.284267 0.510123 0.071811 0.165 Uiso 0.447 1 calc R U P A 1
H10E H 0.366733 0.463260 0.012788 0.165 Uiso 0.447 1 calc R U P A 1
H10F H 0.245742 0.463335 0.024199 0.165 Uiso 0.447 1 calc R U P A 1
Ni1A Ni 0.18556(2) 0.30681(2) 0.49587(2) 0.03560(8) Uani 1 1 d . . . B 1
P1A P 0.20715(5) 0.29834(4) 0.61584(3) 0.03766(13) Uani 1 1 d . . . B 1
P2A P 0.26590(5) 0.40939(4) 0.42017(4) 0.04213(14) Uani 1 1 d . . . B 1
N1A N 0.12049(15) 0.21169(13) 0.55200(11) 0.0396(4) Uani 1 1 d . . . B 1
N2A N 0.16540(15) 0.30351(13) 0.39549(11) 0.0405(4) Uani 1 1 d . . . B 1
C28A C 0.18521(18) 0.39528(16) 0.65048(14) 0.0413(5) Uani 1 1 d . . . B 1
C34A C 0.3374(2) 0.21564(17) 0.64634(14) 0.0458(5) Uani 1 1 d . . . B 1
C2A C 0.08758(19) 0.18921(17) 0.63283(14) 0.0441(5) Uani 1 1 d . . . B 1
C5A C 0.1006(2) 0.15067(16) 0.52344(15) 0.0465(6) Uani 1 1 d . . . B 1
C29A C 0.11646(19) 0.48060(17) 0.61015(15) 0.0476(6) Uani 1 1 d . . . B 1
H29A H 0.089316 0.488554 0.562869 0.057 Uiso 1 1 calc R U . B 1
C16A C 0.2710(2) 0.50878(18) 0.44259(15) 0.0482(6) Uani 1 1 d . . . B 1
C22A C 0.4055(2) 0.3525(2) 0.39303(17) 0.0545(7) Uani 1 1 d . . . B 1
C14A C 0.1741(2) 0.37345(17) 0.32413(14) 0.0467(6) Uani 1 1 d . . . B 1
C11A C 0.1385(2) 0.23846(17) 0.37786(14) 0.0458(5) Uani 1 1 d . . . B 1
C1A C 0.1053(2) 0.24361(19) 0.67796(14) 0.0491(6) Uani 1 1 d . . . B 1
H1AA H 0.130972 0.203057 0.730287 0.059 Uiso 1 1 calc R U . B 1
H1AB H 0.038656 0.290284 0.685756 0.059 Uiso 1 1 calc R U . B 1
C33A C 0.2220(2) 0.38397(19) 0.72223(16) 0.0553(6) Uani 1 1 d . . . B 1
H33A H 0.267169 0.326766 0.750588 0.066 Uiso 1 1 calc R U . B 1
C39A C 0.3537(2) 0.12282(19) 0.65694(17) 0.0616(7) Uani 1 1 d . . . B 1
H39A H 0.296137 0.103558 0.653775 0.074 Uiso 1 1 calc R U . B 1
C6A C 0.1321(2) 0.14655(17) 0.43904(16) 0.0520(6) Uani 1 1 d . . . B 1
C13A C 0.1536(2) 0.3533(2) 0.26204(15) 0.0566(7) Uani 1 1 d . . . B 1
H13A H 0.154590 0.389143 0.207813 0.068 Uiso 1 1 calc R U . B 1
C30A C 0.0878(2) 0.55419(19) 0.63963(19) 0.0596(7) Uani 1 1 d . . . B 1
H30A H 0.042578 0.611630 0.611773 0.072 Uiso 1 1 calc R U . B 1
C15A C 0.1958(2) 0.45557(19) 0.32870(15) 0.0570(7) Uani 1 1 d . . . B 1
H15C H 0.128909 0.503913 0.332454 0.068 Uiso 1 1 calc R U . B 1
H15D H 0.240934 0.480675 0.281979 0.068 Uiso 1 1 calc R U . B 1
C32A C 0.1918(2) 0.4575(2) 0.75173(19) 0.0657(8) Uani 1 1 d . . . B 1
H32A H 0.216239 0.449438 0.800120 0.079 Uiso 1 1 calc R U . B 1
C31A C 0.1264(2) 0.5419(2) 0.7102(2) 0.0678(8) Uani 1 1 d . . . B 1
H31A H 0.107865 0.591450 0.729762 0.081 Uiso 1 1 calc R U . B 1
C12A C 0.1307(2) 0.26811(19) 0.29565(15) 0.0566(7) Uani 1 1 d . . . B 1
H12A H 0.113360 0.236978 0.267652 0.068 Uiso 1 1 calc R U . B 1
C21A C 0.3496(2) 0.4983(2) 0.48965(19) 0.0641(8) Uani 1 1 d . . . B 1
H21A H 0.402271 0.441360 0.506810 0.077 Uiso 1 1 calc R U . B 1
C4A C 0.0553(2) 0.09172(19) 0.58714(16) 0.0610(7) Uani 1 1 d . . . B 1
H4A H 0.033781 0.043610 0.584938 0.073 Uiso 1 1 calc R U . B 1
C35A C 0.4243(2) 0.2428(2) 0.6507(2) 0.0690(8) Uani 1 1 d . . . B 1
H35A H 0.415170 0.304759 0.643519 0.083 Uiso 1 1 calc R U . B 1
C3A C 0.0470(2) 0.11638(19) 0.65588(16) 0.0584(7) Uani 1 1 d . . . B 1
H3A H 0.019041 0.088236 0.707287 0.070 Uiso 1 1 calc R U . B 1
C17A C 0.1936(2) 0.59474(19) 0.41857(18) 0.0631(7) Uani 1 1 d . . . B 1
H17A H 0.139750 0.603103 0.387391 0.076 Uiso 1 1 calc R U . B 1
C7A C 0.0482(3) 0.1144(2) 0.41536(18) 0.0684(8) Uani 1 1 d . . . B 1
H7AA H 0.068747 0.112026 0.360946 0.082 Uiso 1 1 calc R U . B 1
H7AB H 0.051919 0.051643 0.450858 0.082 Uiso 1 1 calc R U . B 1
C19A C 0.2737(3) 0.6558(3) 0.4861(2) 0.0863(11) Uani 1 1 d . . . B 1
H19A H 0.275015 0.705087 0.500584 0.104 Uiso 1 1 calc R U . B 1
C8A C -0.0670(3) 0.1743(2) 0.4189(2) 0.0769(9) Uani 1 1 d . . . B 1
H8AA H -0.072749 0.235997 0.382060 0.115 Uiso 1 1 calc R U . B 1
H8AB H -0.088966 0.176643 0.472648 0.115 Uiso 1 1 calc R U . B 1
H8AC H -0.113017 0.148577 0.404272 0.115 Uiso 1 1 calc R U . B 1
C20A C 0.3504(3) 0.5715(3) 0.5112(2) 0.0803(10) Uani 1 1 d . . . B 1
H20A H 0.403441 0.563582 0.542961 0.096 Uiso 1 1 calc R U . B 1
C18A C 0.1948(3) 0.6679(2) 0.4398(2) 0.0800(10) Uani 1 1 d . . . B 1
H18A H 0.142499 0.725132 0.422908 0.096 Uiso 1 1 calc R U . B 1
C27A C 0.4574(3) 0.2651(3) 0.4405(2) 0.0844(10) Uani 1 1 d . . . B 1
H27A H 0.421347 0.234865 0.487048 0.101 Uiso 1 1 calc R U . B 1
C23A C 0.4592(3) 0.3946(3) 0.3242(2) 0.0998(13) Uani 1 1 d . . . B 1
H23A H 0.424803 0.453488 0.290718 0.120 Uiso 1 1 calc R U . B 1
C9A C 0.2416(3) 0.0711(2) 0.4362(2) 0.0852(10) Uani 1 1 d . . . B 1
H9AA H 0.234317 0.012268 0.474210 0.102 Uiso 1 1 calc R U . B 1
H9AB H 0.255103 0.065239 0.382837 0.102 Uiso 1 1 calc R U . B 1
C38A C 0.4543(3) 0.0589(2) 0.6721(2) 0.0817(10) Uani 1 1 d . . . B 1
H38A H 0.464233 -0.003302 0.679754 0.098 Uiso 1 1 calc R U . B 1
C37A C 0.5396(3) 0.0869(3) 0.6760(2) 0.0933(13) Uani 1 1 d . . . B 1
H37A H 0.607657 0.043932 0.685709 0.112 Uiso 1 1 calc R U . B 1
C36A C 0.5247(3) 0.1780(3) 0.6656(2) 0.0914(12) Uani 1 1 d . . . B 1
H36A H 0.582792 0.196715 0.668543 0.110 Uiso 1 1 calc R U . B 1
C10A C 0.3352(3) 0.0855(3) 0.4534(3) 0.1202(16) Uani 1 1 d . . . B 1
H10G H 0.346203 0.141883 0.414659 0.180 Uiso 1 1 calc R U . B 1
H10H H 0.397609 0.034052 0.450586 0.180 Uiso 1 1 calc R U . B 1
H10I H 0.324282 0.090106 0.506540 0.180 Uiso 1 1 calc R U . B 1
C25A C 0.6156(3) 0.2638(4) 0.3518(4) 0.1168(17) Uani 1 1 d . . . B 1
H25A H 0.686704 0.234005 0.337759 0.140 Uiso 1 1 calc R U . B 1
C24A C 0.5655(4) 0.3493(4) 0.3042(3) 0.1260(18) Uani 1 1 d . . . B 1
H24A H 0.602264 0.378365 0.257472 0.151 Uiso 1 1 calc R U . B 1
C26A C 0.5638(3) 0.2214(3) 0.4195(3) 0.1187(16) Uani 1 1 d . . . B 1
H26A H 0.599220 0.162525 0.452433 0.142 Uiso 1 1 calc R U . B 1

loop_
_atom_site_aniso_label
_atom_site_aniso_U_11
_atom_site_aniso_U_22
_atom_site_aniso_U_33
_atom_site_aniso_U_23
_atom_site_aniso_U_13
_atom_site_aniso_U_12
Ni1 0.03375(15) 0.04097(16) 0.03142(14) -0.01378(12) 0.00056(11) -0.01430(12)
P2 0.0352(3) 0.0425(3) 0.0370(3) -0.0137(2) 0.0016(2) -0.0154(2)
P1 0.0350(3) 0.0477(3) 0.0336(3) -0.0160(2) 0.0000(2) -0.0168(3)
N1 0.0363(10) 0.0413(10) 0.0355(9) -0.0147(8) -0.0015(8) -0.0140(8)
N2 0.0405(10) 0.0441(10) 0.0353(9) -0.0160(8) -0.0007(8) -0.0153(8)
C22 0.0380(12) 0.0437(13) 0.0496(13) -0.0171(11) 0.0055(10) -0.0148(10)
C5 0.0444(13) 0.0389(12) 0.0409(12) -0.0117(10) -0.0055(10) -0.0138(10)
C34 0.0430(13) 0.0447(13) 0.0527(14) -0.0121(11) -0.0081(11) -0.0176(11)
C28 0.0393(12) 0.0482(13) 0.0340(11) -0.0147(10) 0.0007(9) -0.0170(10)
C16 0.0423(12) 0.0402(12) 0.0390(12) -0.0123(10) -0.0015(10) -0.0130(10)
C2 0.0389(12) 0.0538(14) 0.0328(11) -0.0132(10) -0.0009(9) -0.0195(11)
C14 0.0420(12) 0.0469(13) 0.0329(11) -0.0112(10) 0.0004(9) -0.0155(10)
C15 0.0507(14) 0.0479(13) 0.0400(12) -0.0078(10) -0.0055(11) -0.0202(11)
C11 0.0470(13) 0.0441(13) 0.0394(12) -0.0211(10) 0.0017(10) -0.0134(11)
C13 0.0575(15) 0.0559(15) 0.0311(11) -0.0166(10) 0.0011(11) -0.0181(12)
C1 0.0438(13) 0.0652(16) 0.0364(12) -0.0205(11) 0.0055(10) -0.0283(12)
C21 0.0471(14) 0.0504(14) 0.0475(14) -0.0157(11) -0.0039(11) -0.0119(12)
C17 0.0511(15) 0.0516(15) 0.0596(16) -0.0202(12) 0.0034(12) -0.0196(12)
C6 0.0569(15) 0.0378(12) 0.0442(13) -0.0179(10) 0.0007(11) -0.0120(11)
C3 0.0530(14) 0.0571(15) 0.0351(12) -0.0064(11) -0.0018(11) -0.0285(12)
C29 0.0433(14) 0.0534(15) 0.0758(19) -0.0274(14) -0.0049(13) -0.0144(12)
C4 0.0618(16) 0.0444(13) 0.0463(14) -0.0092(11) -0.0049(12) -0.0265(12)
C33 0.0421(14) 0.0578(16) 0.0693(18) -0.0264(14) 0.0079(12) -0.0184(12)
C27 0.0455(14) 0.0635(17) 0.0598(16) -0.0224(13) 0.0003(12) -0.0170(13)
C30 0.0560(17) 0.0603(17) 0.095(2) -0.0283(16) -0.0180(16) -0.0228(14)
C20 0.0619(17) 0.0508(15) 0.0577(16) -0.0226(13) -0.0109(14) -0.0003(13)
C12 0.0660(16) 0.0533(15) 0.0429(13) -0.0253(11) -0.0015(12) -0.0202(13)
C19 0.086(2) 0.0438(15) 0.0644(18) -0.0172(13) -0.0155(16) -0.0167(15)
C18 0.0687(19) 0.0571(17) 0.0732(19) -0.0204(14) -0.0024(15) -0.0319(15)
C7 0.111(3) 0.0508(15) 0.0493(15) -0.0255(13) 0.0021(16) -0.0408(17)
C23 0.0582(18) 0.081(2) 0.077(2) -0.0463(17) 0.0082(15) -0.0193(16)
C35 0.0583(18) 0.0609(18) 0.073(2) -0.0176(15) -0.0009(15) -0.0112(15)
C32 0.0609(18) 0.0584(17) 0.084(2) -0.0368(16) 0.0184(16) -0.0164(14)
C39 0.076(2) 0.0616(17) 0.0619(18) -0.0130(14) -0.0251(15) -0.0213(15)
C31 0.078(2) 0.0579(17) 0.079(2) -0.0349(16) -0.0005(17) -0.0258(16)
C8 0.093(2) 0.084(2) 0.068(2) -0.0194(17) -0.0207(18) -0.050(2)
C26 0.0443(16) 0.077(2) 0.096(2) -0.0296(19) -0.0030(16) -0.0142(15)
C24 0.074(2) 0.103(3) 0.110(3) -0.074(3) 0.023(2) -0.018(2)
C38 0.094(3) 0.072(2) 0.097(3) -0.001(2) -0.052(2) -0.029(2)
C25 0.0439(17) 0.087(3) 0.131(3) -0.054(2) 0.013(2) -0.0077(17)
C37 0.066(2) 0.076(3) 0.143(4) 0.006(3) -0.043(3) -0.019(2)
C36 0.062(2) 0.078(3) 0.127(4) -0.023(2) 0.005(2) 0.0016(19)
C9' 0.062(6) 0.043(5) 0.077(6) -0.029(4) 0.002(4) -0.006(4)
C10 0.054(4) 0.086(5) 0.147(7) -0.059(5) -0.011(4) 0.004(4)
C9 0.071(10) 0.047(8) 0.057(5) -0.022(5) 0.006(5) -0.005(5)
C10' 0.091(6) 0.074(5) 0.096(6) 0.002(5) 0.002(5) 0.023(5)
Ni1A 0.03685(16) 0.03951(16) 0.03270(15) -0.01357(12) -0.00125(11) -0.01288(12)
P1A 0.0396(3) 0.0432(3) 0.0350(3) -0.0159(2) -0.0022(2) -0.0151(3)
P2A 0.0387(3) 0.0474(3) 0.0408(3) -0.0137(3) 0.0021(3) -0.0169(3)
N1A 0.0451(11) 0.0394(10) 0.0410(10) -0.0161(8) -0.0037(8) -0.0174(9)
N2A 0.0424(11) 0.0433(10) 0.0365(10) -0.0142(8) -0.0031(8) -0.0122(9)
C28A 0.0399(12) 0.0484(13) 0.0412(12) -0.0216(10) 0.0005(10) -0.0144(11)
C34A 0.0474(14) 0.0494(14) 0.0393(12) -0.0174(10) -0.0066(10) -0.0075(11)
C2A 0.0481(13) 0.0531(14) 0.0361(12) -0.0127(10) -0.0011(10) -0.0240(11)
C5A 0.0581(15) 0.0412(13) 0.0440(13) -0.0126(10) -0.0115(11) -0.0168(11)
C29A 0.0402(13) 0.0536(15) 0.0501(14) -0.0201(12) 0.0006(11) -0.0140(11)
C16A 0.0452(14) 0.0528(14) 0.0499(14) -0.0180(11) 0.0090(11) -0.0239(12)
C22A 0.0445(14) 0.0667(17) 0.0628(16) -0.0362(14) 0.0118(12) -0.0214(13)
C14A 0.0481(14) 0.0524(14) 0.0349(12) -0.0101(10) -0.0026(10) -0.0138(11)
C11A 0.0517(14) 0.0473(13) 0.0417(13) -0.0227(11) -0.0027(11) -0.0103(11)
C1A 0.0541(15) 0.0648(16) 0.0391(12) -0.0209(12) 0.0056(11) -0.0314(13)
C33A 0.0576(16) 0.0604(16) 0.0536(15) -0.0268(13) -0.0100(13) -0.0124(13)
C39A 0.0676(18) 0.0511(16) 0.0572(16) -0.0145(13) -0.0012(14) -0.0120(14)
C6A 0.0661(17) 0.0442(14) 0.0511(14) -0.0245(11) -0.0100(13) -0.0101(12)
C13A 0.0665(17) 0.0679(18) 0.0324(12) -0.0172(12) -0.0015(12) -0.0166(14)
C30A 0.0489(15) 0.0508(15) 0.0751(19) -0.0277(14) 0.0009(14) -0.0049(12)
C15A 0.0650(17) 0.0608(16) 0.0425(13) -0.0034(12) -0.0075(12) -0.0281(14)
C32A 0.0715(19) 0.079(2) 0.0641(18) -0.0448(16) -0.0080(15) -0.0189(16)
C31A 0.0664(19) 0.0691(19) 0.086(2) -0.0523(18) 0.0024(17) -0.0175(16)
C12A 0.0719(18) 0.0645(17) 0.0411(13) -0.0292(13) -0.0057(13) -0.0158(14)
C21A 0.0439(15) 0.0718(19) 0.087(2) -0.0381(17) 0.0016(14) -0.0208(14)
C4A 0.088(2) 0.0538(16) 0.0543(16) -0.0089(12) -0.0163(15) -0.0415(15)
C35A 0.0519(17) 0.078(2) 0.091(2) -0.0471(18) -0.0159(16) -0.0092(15)
C3A 0.0725(18) 0.0670(17) 0.0432(14) -0.0051(12) -0.0081(13) -0.0416(15)
C17A 0.0684(19) 0.0525(16) 0.0642(18) -0.0179(14) -0.0041(15) -0.0144(14)
C7A 0.109(3) 0.0597(17) 0.0584(17) -0.0315(14) -0.0078(17) -0.0383(18)
C19A 0.082(2) 0.083(2) 0.118(3) -0.060(2) 0.024(2) -0.042(2)
C8A 0.094(2) 0.090(2) 0.071(2) -0.0288(18) -0.0238(18) -0.044(2)
C20A 0.0591(19) 0.103(3) 0.110(3) -0.065(2) 0.0069(18) -0.0371(19)
C18A 0.097(3) 0.0521(18) 0.087(2) -0.0263(17) 0.002(2) -0.0177(18)
C27A 0.0550(19) 0.098(3) 0.078(2) -0.030(2) 0.0062(17) -0.0014(18)
C23A 0.084(3) 0.088(3) 0.116(3) -0.037(2) 0.053(2) -0.039(2)
C9A 0.089(3) 0.069(2) 0.083(2) -0.0331(18) -0.012(2) 0.0058(19)
C38A 0.091(3) 0.0580(19) 0.074(2) -0.0201(16) -0.0128(19) 0.0066(18)
C37A 0.072(2) 0.104(3) 0.089(3) -0.054(2) -0.027(2) 0.027(2)
C36A 0.0535(19) 0.122(3) 0.117(3) -0.073(3) -0.0251(19) 0.000(2)
C10A 0.096(3) 0.128(4) 0.134(4) -0.076(3) -0.020(3) 0.014(3)
C25A 0.058(2) 0.146(4) 0.165(5) -0.101(4) 0.039(3) -0.023(3)
C24A 0.087(3) 0.133(4) 0.155(5) -0.067(4) 0.072(3) -0.051(3)
C26A 0.067(3) 0.133(4) 0.122(4) -0.050(3) 0.006(2) 0.014(2)

loop_
_atom_type_symbol
_atom_type_description
_atom_type_scat_dispersion_real
_atom_type_scat_dispersion_imag
_atom_type_scat_source
C C 0.0033 0.0016 'International Tables Vol C Tables 4.2.6.8 and 6.1.1.4'
H H 0.0000 0.0000 'International Tables Vol C Tables 4.2.6.8 and 6.1.1.4'
N N 0.0061 0.0033 'International Tables Vol C Tables 4.2.6.8 and 6.1.1.4'
Ni Ni 0.3393 1.1124 'International Tables Vol C Tables 4.2.6.8 and 6.1.1.4'
P P 0.1023 0.0942 'International Tables Vol C Tables 4.2.6.8 and 6.1.1.4'

loop_
_geom_angle_atom_site_label_1
_geom_angle_atom_site_label_2
_geom_angle_atom_site_label_3
_geom_angle
_geom_angle_site_symmetry_1
_geom_angle_site_symmetry_3
_geom_angle_publ_flag
N1 Ni1 N2 91.59(8) . . ?
N1 Ni1 P1 82.99(6) . . ?
N2 Ni1 P1 174.56(6) . . ?
N1 Ni1 P2 174.13(6) . . ?
N2 Ni1 P2 83.12(6) . . ?
P1 Ni1 P2 102.27(3) . . ?
C16 P2 C22 107.69(11) . . ?
C16 P2 C15 102.59(11) . . ?
C22 P2 C15 106.96(12) . . ?
C16 P2 Ni1 126.80(8) . . ?
C22 P2 Ni1 109.34(8) . . ?
C15 P2 Ni1 101.57(8) . . ?
C34 P1 C28 103.50(11) . . ?
C34 P1 C1 104.55(12) . . ?
C28 P1 C1 106.86(11) . . ?
C34 P1 Ni1 113.52(9) . . ?
C28 P1 Ni1 125.13(8) . . ?
C1 P1 Ni1 101.45(8) . . ?
C2 N1 C5 107.78(18) . . ?
C2 N1 Ni1 123.37(15) . . ?
C5 N1 Ni1 128.84(15) . . ?
C14 N2 C11 107.38(19) . . ?
C14 N2 Ni1 123.46(15) . . ?
C11 N2 Ni1 129.16(16) . . ?
C23 C22 C27 118.8(2) . . ?
C23 C22 P2 121.1(2) . . ?
C27 C22 P2 119.95(19) . . ?
C4 C5 N1 107.8(2) . . ?
C4 C5 C6 128.5(2) . . ?
N1 C5 C6 123.4(2) . . ?
C35 C34 C39 119.1(3) . . ?
C35 C34 P1 121.1(2) . . ?
C39 C34 P1 119.8(2) . . ?
C29 C28 C33 117.8(2) . . ?
C29 C28 P1 120.70(18) . . ?
C33 C28 P1 121.52(18) . . ?
C17 C16 C21 118.5(2) . . ?
C17 C16 P2 123.41(18) . . ?
C21 C16 P2 117.62(18) . . ?
C3 C2 N1 109.6(2) . . ?
C3 C2 C1 133.6(2) . . ?
N1 C2 C1 116.77(19) . . ?
C13 C14 N2 110.2(2) . . ?
C13 C14 C15 132.8(2) . . ?
N2 C14 C15 117.0(2) . . ?
C14 C15 P2 105.22(16) . . ?
C14 C15 H15A 110.7 . . ?
P2 C15 H15A 110.7 . . ?
C14 C15 H15B 110.7 . . ?
P2 C15 H15B 110.7 . . ?
H15A C15 H15B 108.8 . . ?
C12 C11 N2 108.1(2) . . ?
C12 C11 C6 128.7(2) . . ?
N2 C11 C6 122.7(2) . . ?
C14 C13 C12 106.2(2) . . ?
C14 C13 H13 126.9 . . ?
C12 C13 H13 126.9 . . ?
C2 C1 P1 103.65(15) . . ?
C2 C1 H1A 111.0 . . ?
P1 C1 H1A 111.0 . . ?
C2 C1 H1B 111.0 . . ?
P1 C1 H1B 111.0 . . ?
H1A C1 H1B 109.0 . . ?
C20 C21 C16 121.1(2) . . ?
C20 C21 H21 119.4 . . ?
C16 C21 H21 119.4 . . ?
C18 C17 C16 120.1(2) . . ?
C18 C17 H17 119.9 . . ?
C16 C17 H17 119.9 . . ?
C9' C6 C11 111.2(7) . . ?
C9' C6 C5 113.8(7) . . ?
C11 C6 C5 112.47(19) . . ?
C9' C6 C7 99.8(4) . . ?
C11 C6 C7 109.5(2) . . ?
C5 C6 C7 109.3(2) . . ?
C11 C6 C9 103.7(7) . . ?
C5 C6 C9 103.7(7) . . ?
C7 C6 C9 118.0(5) . . ?
C2 C3 C4 106.7(2) . . ?
C2 C3 H3 126.6 . . ?
C4 C3 H3 126.6 . . ?
C30 C29 C28 120.5(2) . . ?
C30 C29 H29 119.7 . . ?
C28 C29 H29 119.7 . . ?
C5 C4 C3 108.1(2) . . ?
C5 C4 H4 125.9 . . ?
C3 C4 H4 125.9 . . ?
C32 C33 C28 121.4(2) . . ?
C32 C33 H33 119.3 . . ?
C28 C33 H33 119.3 . . ?
C26 C27 C22 120.5(3) . . ?
C26 C27 H27 119.8 . . ?
C22 C27 H27 119.8 . . ?
C31 C30 C29 121.0(3) . . ?
C31 C30 H30 119.5 . . ?
C29 C30 H30 119.5 . . ?
C19 C20 C21 119.5(3) . . ?
C19 C20 H20 120.2 . . ?
C21 C20 H20 120.2 . . ?
C11 C12 C13 108.1(2) . . ?
C11 C12 H12 125.9 . . ?
C13 C12 H12 125.9 . . ?
C20 C19 C18 120.2(3) . . ?
C20 C19 H19 119.9 . . ?
C18 C19 H19 119.9 . . ?
C19 C18 C17 120.5(3) . . ?
C19 C18 H18 119.7 . . ?
C17 C18 H18 119.7 . . ?
C8 C7 C6 115.9(2) . . ?
C8 C7 H7A 108.3 . . ?
C6 C7 H7A 108.3 . . ?
C8 C7 H7B 108.3 . . ?
C6 C7 H7B 108.3 . . ?
H7A C7 H7B 107.4 . . ?
C22 C23 C24 120.2(3) . . ?
C22 C23 H23 119.9 . . ?
C24 C23 H23 119.9 . . ?
C34 C35 C36 119.8(3) . . ?
C34 C35 H35 120.1 . . ?
C36 C35 H35 120.1 . . ?
C31 C32 C33 120.1(3) . . ?
C31 C32 H32 120.0 . . ?
C33 C32 H32 120.0 . . ?
C38 C39 C34 120.9(3) . . ?
C38 C39 H39 119.6 . . ?
C34 C39 H39 119.6 . . ?
C32 C31 C30 119.2(3) . . ?
C32 C31 H31 120.4 . . ?
C30 C31 H31 120.4 . . ?
C7 C8 H8A 109.5 . . ?
C7 C8 H8B 109.5 . . ?
H8A C8 H8B 109.5 . . ?
C7 C8 H8C 109.5 . . ?
H8A C8 H8C 109.5 . . ?
H8B C8 H8C 109.5 . . ?
C25 C26 C27 120.4(3) . . ?
C25 C26 H26 119.8 . . ?
C27 C26 H26 119.8 . . ?
C25 C24 C23 119.9(3) . . ?
C25 C24 H24 120.1 . . ?
C23 C24 H24 120.1 . . ?
C37 C38 C39 119.3(4) . . ?
C37 C38 H38 120.3 . . ?
C39 C38 H38 120.3 . . ?
C26 C25 C24 120.2(3) . . ?
C26 C25 H25 119.9 . . ?
C24 C25 H25 119.9 . . ?
C38 C37 C36 121.5(4) . . ?
C38 C37 H37 119.3 . . ?
C36 C37 H37 119.3 . . ?
C37 C36 C35 119.4(4) . . ?
C37 C36 H36 120.3 . . ?
C35 C36 H36 120.3 . . ?
C10 C9' C6 113.3(8) . . ?
C10 C9' H9'A 108.9 . . ?
C6 C9' H9'A 108.9 . . ?
C10 C9' H9'B 108.9 . . ?
C6 C9' H9'B 108.9 . . ?
H9'A C9' H9'B 107.7 . . ?
C9' C10 H10A 109.5 . . ?
C9' C10 H10B 109.5 . . ?
H10A C10 H10B 109.5 . . ?
C9' C10 H10C 109.5 . . ?
H10A C10 H10C 109.5 . . ?
H10B C10 H10C 109.5 . . ?
C10' C9 C6 116.5(12) . . ?
C10' C9 H9A 108.2 . . ?
C6 C9 H9A 108.2 . . ?
C10' C9 H9B 108.2 . . ?
C6 C9 H9B 108.2 . . ?
H9A C9 H9B 107.3 . . ?
C9 C10' H10D 109.5 . . ?
C9 C10' H10E 109.5 . . ?
H10D C10' H10E 109.5 . . ?
C9 C10' H10F 109.5 . . ?
H10D C10' H10F 109.5 . . ?
H10E C10' H10F 109.5 . . ?
N1A Ni1A N2A 91.59(8) . . ?
N1A Ni1A P1A 83.66(6) . . ?
N2A Ni1A P1A 174.94(6) . . ?
N1A Ni1A P2A 173.40(6) . . ?
N2A Ni1A P2A 82.59(6) . . ?
P1A Ni1A P2A 102.05(3) . . ?
C28A P1A C34A 108.24(11) . . ?
C28A P1A C1A 102.69(11) . . ?
C34A P1A C1A 106.04(12) . . ?
C28A P1A Ni1A 126.28(8) . . ?
C34A P1A Ni1A 109.12(8) . . ?
C1A P1A Ni1A 102.47(8) . . ?
C15A P2A C22A 105.97(13) . . ?
C15A P2A C16A 106.73(13) . . ?
C22A P2A C16A 105.01(12) . . ?
C15A P2A Ni1A 101.19(9) . . ?
C22A P2A Ni1A 110.29(10) . . ?
C16A P2A Ni1A 126.08(8) . . ?
C2A N1A C5A 107.61(19) . . ?
C2A N1A Ni1A 123.88(15) . . ?
C5A N1A Ni1A 128.46(16) . . ?
C11A N2A C14A 107.4(2) . . ?
C11A N2A Ni1A 129.90(16) . . ?
C14A N2A Ni1A 122.64(16) . . ?
C29A C28A C33A 118.8(2) . . ?
C29A C28A P1A 118.48(18) . . ?
C33A C28A P1A 122.02(19) . . ?
C35A C34A C39A 118.7(3) . . ?
C35A C34A P1A 122.5(2) . . ?
C39A C34A P1A 118.4(2) . . ?
C3A C2A N1A 109.9(2) . . ?
C3A C2A C1A 132.6(2) . . ?
N1A C2A C1A 117.5(2) . . ?
C4A C5A N1A 107.4(2) . . ?
C4A C5A C6A 127.5(2) . . ?
N1A C5A C6A 124.9(2) . . ?
C28A C29A C30A 120.6(2) . . ?
C28A C29A H29A 119.7 . . ?
C30A C29A H29A 119.7 . . ?
C21A C16A C17A 117.9(3) . . ?
C21A C16A P2A 120.0(2) . . ?
C17A C16A P2A 122.0(2) . . ?
C23A C22A C27A 118.9(3) . . ?
C23A C22A P2A 120.9(3) . . ?
C27A C22A P2A 120.2(2) . . ?
C13A C14A N2A 109.7(2) . . ?
C13A C14A C15A 132.8(2) . . ?
N2A C14A C15A 117.3(2) . . ?
N2A C11A C12A 108.3(2) . . ?
N2A C11A C6A 123.5(2) . . ?
C12A C11A C6A 127.9(2) . . ?
C2A C1A P1A 105.59(16) . . ?
C2A C1A H1AA 110.6 . . ?
P1A C1A H1AA 110.6 . . ?
C2A C1A H1AB 110.6 . . ?
P1A C1A H1AB 110.6 . . ?
H1AA C1A H1AB 108.8 . . ?
C32A C33A C28A 120.2(3) . . ?
C32A C33A H33A 119.9 . . ?
C28A C33A H33A 119.9 . . ?
C38A C39A C34A 120.6(3) . . ?
C38A C39A H39A 119.7 . . ?
C34A C39A H39A 119.7 . . ?
C5A C6A C11A 112.99(19) . . ?
C5A C6A C9A 110.3(2) . . ?
C11A C6A C9A 109.7(2) . . ?
C5A C6A C7A 108.8(2) . . ?
C11A C6A C7A 109.3(2) . . ?
C9A C6A C7A 105.5(2) . . ?
C14A C13A C12A 106.7(2) . . ?
C14A C13A H13A 126.7 . . ?
C12A C13A H13A 126.7 . . ?
C31A C30A C29A 119.7(3) . . ?
C31A C30A H30A 120.2 . . ?
C29A C30A H30A 120.2 . . ?
C14A C15A P2A 103.50(17) . . ?
C14A C15A H15C 111.1 . . ?
P2A C15A H15C 111.1 . . ?
C14A C15A H15D 111.1 . . ?
P2A C15A H15D 111.1 . . ?
H15C C15A H15D 109.0 . . ?
C31A C32A C33A 120.3(3) . . ?
C31A C32A H32A 119.8 . . ?
C33A C32A H32A 119.8 . . ?
C32A C31A C30A 120.4(3) . . ?
C32A C31A H31A 119.8 . . ?
C30A C31A H31A 119.8 . . ?
C11A C12A C13A 107.9(2) . . ?
C11A C12A H12A 126.1 . . ?
C13A C12A H12A 126.1 . . ?
C20A C21A C16A 120.6(3) . . ?
C20A C21A H21A 119.7 . . ?
C16A C21A H21A 119.7 . . ?
C5A C4A C3A 108.5(2) . . ?
C5A C4A H4A 125.8 . . ?
C3A C4A H4A 125.8 . . ?
C36A C35A C34A 120.0(3) . . ?
C36A C35A H35A 120.0 . . ?
C34A C35A H35A 120.0 . . ?
C2A C3A C4A 106.6(2) . . ?
C2A C3A H3A 126.7 . . ?
C4A C3A H3A 126.7 . . ?
C18A C17A C16A 121.5(3) . . ?
C18A C17A H17A 119.3 . . ?
C16A C17A H17A 119.3 . . ?
C8A C7A C6A 115.4(2) . . ?
C8A C7A H7AA 108.4 . . ?
C6A C7A H7AA 108.4 . . ?
C8A C7A H7AB 108.4 . . ?
C6A C7A H7AB 108.4 . . ?
H7AA C7A H7AB 107.5 . . ?
C20A C19A C18A 120.2(3) . . ?
C20A C19A H19A 119.9 . . ?
C18A C19A H19A 119.9 . . ?
C7A C8A H8AA 109.5 . . ?
C7A C8A H8AB 109.5 . . ?
H8AA C8A H8AB 109.5 . . ?
C7A C8A H8AC 109.5 . . ?
H8AA C8A H8AC 109.5 . . ?
H8AB C8A H8AC 109.5 . . ?
C19A C20A C21A 120.3(3) . . ?
C19A C20A H20A 119.8 . . ?
C21A C20A H20A 119.8 . . ?
C19A C18A C17A 119.5(3) . . ?
C19A C18A H18A 120.2 . . ?
C17A C18A H18A 120.2 . . ?
C22A C27A C26A 120.2(4) . . ?
C22A C27A H27A 119.9 . . ?
C26A C27A H27A 119.9 . . ?
C22A C23A C24A 119.9(4) . . ?
C22A C23A H23A 120.1 . . ?
C24A C23A H23A 120.1 . . ?
C10A C9A C6A 117.1(3) . . ?
C10A C9A H9AA 108.0 . . ?
C6A C9A H9AA 108.0 . . ?
C10A C9A H9AB 108.0 . . ?
C6A C9A H9AB 108.0 . . ?
H9AA C9A H9AB 107.3 . . ?
C37A C38A C39A 120.0(3) . . ?
C37A C38A H38A 120.0 . . ?
C39A C38A H38A 120.0 . . ?
C36A C37A C38A 119.9(3) . . ?
C36A C37A H37A 120.0 . . ?
C38A C37A H37A 120.0 . . ?
C37A C36A C35A 120.8(3) . . ?
C37A C36A H36A 119.6 . . ?
C35A C36A H36A 119.6 . . ?
C9A C10A H10G 109.5 . . ?
C9A C10A H10H 109.5 . . ?
H10G C10A H10H 109.5 . . ?
C9A C10A H10I 109.5 . . ?
H10G C10A H10I 109.5 . . ?
H10H C10A H10I 109.5 . . ?
C26A C25A C24A 120.3(4) . . ?
C26A C25A H25A 119.8 . . ?
C24A C25A H25A 119.8 . . ?
C25A C24A C23A 120.5(4) . . ?
C25A C24A H24A 119.8 . . ?
C23A C24A H24A 119.8 . . ?
C25A C26A C27A 120.2(4) . . ?
C25A C26A H26A 119.9 . . ?
C27A C26A H26A 119.9 . . ?

loop_
_geom_bond_atom_site_label_1
_geom_bond_atom_site_label_2
_geom_bond_distance
_geom_bond_site_symmetry_2
_geom_bond_publ_flag
Ni1 N1 1.8767(18) . ?
Ni1 N2 1.8831(18) . ?
Ni1 P1 2.1636(7) . ?
Ni1 P2 2.1669(7) . ?
P2 C16 1.814(2) . ?
P2 C22 1.815(2) . ?
P2 C15 1.822(2) . ?
P1 C34 1.814(2) . ?
P1 C28 1.814(2) . ?
P1 C1 1.821(2) . ?
N1 C2 1.378(3) . ?
N1 C5 1.379(3) . ?
N2 C14 1.374(3) . ?
N2 C11 1.379(3) . ?
C22 C23 1.379(4) . ?
C22 C27 1.383(3) . ?
C5 C4 1.373(3) . ?
C5 C6 1.510(3) . ?
C34 C35 1.374(4) . ?
C34 C39 1.389(4) . ?
C28 C29 1.383(3) . ?
C28 C33 1.382(3) . ?
C16 C17 1.381(3) . ?
C16 C21 1.389(3) . ?
C2 C3 1.355(3) . ?
C2 C1 1.492(3) . ?
C14 C13 1.362(3) . ?
C14 C15 1.489(3) . ?
C15 H15A 0.9700 . ?
C15 H15B 0.9700 . ?
C11 C12 1.378(3) . ?
C11 C6 1.508(3) . ?
C13 C12 1.408(3) . ?
C13 H13 0.9300 . ?
C1 H1A 0.9700 . ?
C1 H1B 0.9700 . ?
C21 C20 1.377(4) . ?
C21 H21 0.9300 . ?
C17 C18 1.381(4) . ?
C17 H17 0.9300 . ?
C6 C9' 1.540(19) . ?
C6 C7 1.554(4) . ?
C6 C9 1.60(2) . ?
C3 C4 1.410(3) . ?
C3 H3 0.9300 . ?
C29 C30 1.373(4) . ?
C29 H29 0.9300 . ?
C4 H4 0.9300 . ?
C33 C32 1.375(4) . ?
C33 H33 0.9300 . ?
C27 C26 1.378(4) . ?
C27 H27 0.9300 . ?
C30 C31 1.370(4) . ?
C30 H30 0.9300 . ?
C20 C19 1.368(4) . ?
C20 H20 0.9300 . ?
C12 H12 0.9300 . ?
C19 C18 1.370(4) . ?
C19 H19 0.9300 . ?
C18 H18 0.9300 . ?
C7 C8 1.501(4) . ?
C7 H7A 0.9700 . ?
C7 H7B 0.9700 . ?
C23 C24 1.386(4) . ?
C23 H23 0.9300 . ?
C35 C36 1.392(5) . ?
C35 H35 0.9300 . ?
C32 C31 1.367(4) . ?
C32 H32 0.9300 . ?
C39 C38 1.370(4) . ?
C39 H39 0.9300 . ?
C31 H31 0.9300 . ?
C8 H8A 0.9600 . ?
C8 H8B 0.9600 . ?
C8 H8C 0.9600 . ?
C26 C25 1.354(5) . ?
C26 H26 0.9300 . ?
C24 C25 1.374(5) . ?
C24 H24 0.9300 . ?
C38 C37 1.356(6) . ?
C38 H38 0.9300 . ?
C25 H25 0.9300 . ?
C37 C36 1.368(6) . ?
C37 H37 0.9300 . ?
C36 H36 0.9300 . ?
C9' C10 1.488(14) . ?
C9' H9'A 0.9700 . ?
C9' H9'B 0.9700 . ?
C10 H10A 0.9600 . ?
C10 H10B 0.9600 . ?
C10 H10C 0.9600 . ?
C9 C10' 1.51(2) . ?
C9 H9A 0.9700 . ?
C9 H9B 0.9700 . ?
C10' H10D 0.9600 . ?
C10' H10E 0.9600 . ?
C10' H10F 0.9600 . ?
Ni1A N1A 1.8827(18) . ?
Ni1A N2A 1.8869(18) . ?
Ni1A P1A 2.1675(7) . ?
Ni1A P2A 2.1688(7) . ?
P1A C28A 1.807(2) . ?
P1A C34A 1.816(2) . ?
P1A C1A 1.826(2) . ?
P2A C15A 1.817(3) . ?
P2A C22A 1.817(3) . ?
P2A C16A 1.819(3) . ?
N1A C2A 1.375(3) . ?
N1A C5A 1.379(3) . ?
N2A C11A 1.369(3) . ?
N2A C14A 1.377(3) . ?
C28A C29A 1.385(3) . ?
C28A C33A 1.387(3) . ?
C34A C35A 1.383(4) . ?
C34A C39A 1.388(4) . ?
C2A C3A 1.354(3) . ?
C2A C1A 1.488(3) . ?
C5A C4A 1.376(3) . ?
C5A C6A 1.507(3) . ?
C29A C30A 1.385(3) . ?
C29A H29A 0.9300 . ?
C16A C21A 1.387(4) . ?
C16A C17A 1.387(4) . ?
C22A C23A 1.363(4) . ?
C22A C27A 1.369(4) . ?
C14A C13A 1.362(3) . ?
C14A C15A 1.484(4) . ?
C11A C12A 1.382(3) . ?
C11A C6A 1.507(3) . ?
C1A H1AA 0.9700 . ?
C1A H1AB 0.9700 . ?
C33A C32A 1.383(4) . ?
C33A H33A 0.9300 . ?
C39A C38A 1.380(4) . ?
C39A H39A 0.9300 . ?
C6A C9A 1.548(4) . ?
C6A C7A 1.552(4) . ?
C13A C12A 1.398(4) . ?
C13A H13A 0.9300 . ?
C30A C31A 1.373(4) . ?
C30A H30A 0.9300 . ?
C15A H15C 0.9700 . ?
C15A H15D 0.9700 . ?
C32A C31A 1.364(4) . ?
C32A H32A 0.9300 . ?
C31A H31A 0.9300 . ?
C12A H12A 0.9300 . ?
C21A C20A 1.378(4) . ?
C21A H21A 0.9300 . ?
C4A C3A 1.401(4) . ?
C4A H4A 0.9300 . ?
C35A C36A 1.381(4) . ?
C35A H35A 0.9300 . ?
C3A H3A 0.9300 . ?
C17A C18A 1.376(4) . ?
C17A H17A 0.9300 . ?
C7A C8A 1.503(4) . ?
C7A H7AA 0.9700 . ?
C7A H7AB 0.9700 . ?
C19A C20A 1.369(5) . ?
C19A C18A 1.371(5) . ?
C19A H19A 0.9300 . ?
C8A H8AA 0.9600 . ?
C8A H8AB 0.9600 . ?
C8A H8AC 0.9600 . ?
C20A H20A 0.9300 . ?
C18A H18A 0.9300 . ?
C27A C26A 1.387(4) . ?
C27A H27A 0.9300 . ?
C23A C24A 1.389(5) . ?
C23A H23A 0.9300 . ?
C9A C10A 1.436(5) . ?
C9A H9AA 0.9700 . ?
C9A H9AB 0.9700 . ?
C38A C37A 1.369(5) . ?
C38A H38A 0.9300 . ?
C37A C36A 1.365(5) . ?
C37A H37A 0.9300 . ?
C36A H36A 0.9300 . ?
C10A H10G 0.9600 . ?
C10A H10H 0.9600 . ?
C10A H10I 0.9600 . ?
C25A C26A 1.339(6) . ?
C25A C24A 1.344(6) . ?
C25A H25A 0.9300 . ?
C24A H24A 0.9300 . ?
C26A H26A 0.9300 . ?

loop_
_geom_torsion_atom_site_label_1
_geom_torsion_atom_site_label_2
_geom_torsion_atom_site_label_3
_geom_torsion_atom_site_label_4
_geom_torsion
_geom_torsion_site_symmetry_1
_geom_torsion_site_symmetry_2
_geom_torsion_site_symmetry_3
_geom_torsion_site_symmetry_4
_geom_torsion_publ_flag
N2 Ni1 N1 C2 -163.68(18) . . . . ?
P1 Ni1 N1 C2 16.84(17) . . . . ?
N2 Ni1 N1 C5 17.6(2) . . . . ?
P1 Ni1 N1 C5 -161.92(19) . . . . ?
N1 Ni1 N2 C14 163.13(18) . . . . ?
P2 Ni1 N2 C14 -19.42(17) . . . . ?
N1 Ni1 N2 C11 -15.9(2) . . . . ?
P2 Ni1 N2 C11 161.6(2) . . . . ?
C16 P2 C22 C23 -131.3(2) . . . . ?
C15 P2 C22 C23 -21.7(3) . . . . ?
Ni1 P2 C22 C23 87.6(2) . . . . ?
C16 P2 C22 C27 53.5(2) . . . . ?
C15 P2 C22 C27 163.1(2) . . . . ?
Ni1 P2 C22 C27 -87.6(2) . . . . ?
C2 N1 C5 C4 0.0(3) . . . . ?
Ni1 N1 C5 C4 178.93(16) . . . . ?
C2 N1 C5 C6 -174.0(2) . . . . ?
Ni1 N1 C5 C6 4.9(3) . . . . ?
C28 P1 C34 C35 -124.5(2) . . . . ?
C1 P1 C34 C35 123.8(2) . . . . ?
Ni1 P1 C34 C35 14.1(2) . . . . ?
C28 P1 C34 C39 54.1(2) . . . . ?
C1 P1 C34 C39 -57.6(2) . . . . ?
Ni1 P1 C34 C39 -167.32(18) . . . . ?
C34 P1 C28 C29 34.4(2) . . . . ?
C1 P1 C28 C29 144.5(2) . . . . ?
Ni1 P1 C28 C29 -97.7(2) . . . . ?
C34 P1 C28 C33 -147.3(2) . . . . ?
C1 P1 C28 C33 -37.3(2) . . . . ?
Ni1 P1 C28 C33 80.6(2) . . . . ?
C22 P2 C16 C17 16.9(2) . . . . ?
C15 P2 C16 C17 -95.7(2) . . . . ?
Ni1 P2 C16 C17 149.21(18) . . . . ?
C22 P2 C16 C21 -171.17(18) . . . . ?
C15 P2 C16 C21 76.2(2) . . . . ?
Ni1 P2 C16 C21 -38.9(2) . . . . ?
C5 N1 C2 C3 -0.2(3) . . . . ?
Ni1 N1 C2 C3 -179.19(16) . . . . ?
C5 N1 C2 C1 -177.1(2) . . . . ?
Ni1 N1 C2 C1 3.9(3) . . . . ?
C11 N2 C14 C13 0.3(3) . . . . ?
Ni1 N2 C14 C13 -178.95(16) . . . . ?
C11 N2 C14 C15 -178.4(2) . . . . ?
Ni1 N2 C14 C15 2.4(3) . . . . ?
C13 C14 C15 P2 -157.9(2) . . . . ?
N2 C14 C15 P2 20.3(3) . . . . ?
C16 P2 C15 C14 -162.05(16) . . . . ?
C22 P2 C15 C14 84.76(17) . . . . ?
Ni1 P2 C15 C14 -29.81(17) . . . . ?
C14 N2 C11 C12 0.0(3) . . . . ?
Ni1 N2 C11 C12 179.13(16) . . . . ?
C14 N2 C11 C6 172.5(2) . . . . ?
Ni1 N2 C11 C6 -8.3(3) . . . . ?
N2 C14 C13 C12 -0.4(3) . . . . ?
C15 C14 C13 C12 178.0(3) . . . . ?
C3 C2 C1 P1 157.5(2) . . . . ?
N1 C2 C1 P1 -26.5(2) . . . . ?
C34 P1 C1 C2 -84.44(18) . . . . ?
C28 P1 C1 C2 166.25(16) . . . . ?
Ni1 P1 C1 C2 33.80(17) . . . . ?
C17 C16 C21 C20 -0.7(4) . . . . ?
P2 C16 C21 C20 -173.0(2) . . . . ?
C21 C16 C17 C18 1.7(4) . . . . ?
P2 C16 C17 C18 173.5(2) . . . . ?
C12 C11 C6 C9' 76.9(6) . . . . ?
N2 C11 C6 C9' -94.0(5) . . . . ?
C12 C11 C6 C5 -154.2(2) . . . . ?
N2 C11 C6 C5 34.9(3) . . . . ?
C12 C11 C6 C7 -32.4(4) . . . . ?
N2 C11 C6 C7 156.7(2) . . . . ?
C12 C11 C6 C9 94.5(6) . . . . ?
N2 C11 C6 C9 -76.5(6) . . . . ?
C4 C5 C6 C9' -78.5(6) . . . . ?
N1 C5 C6 C9' 94.3(6) . . . . ?
C4 C5 C6 C11 153.9(2) . . . . ?
N1 C5 C6 C11 -33.3(3) . . . . ?
C4 C5 C6 C7 32.0(4) . . . . ?
N1 C5 C6 C7 -155.2(2) . . . . ?
C4 C5 C6 C9 -94.7(6) . . . . ?
N1 C5 C6 C9 78.1(6) . . . . ?
N1 C2 C3 C4 0.3(3) . . . . ?
C1 C2 C3 C4 176.4(3) . . . . ?
C33 C28 C29 C30 0.7(4) . . . . ?
P1 C28 C29 C30 179.0(2) . . . . ?
N1 C5 C4 C3 0.2(3) . . . . ?
C6 C5 C4 C3 173.8(2) . . . . ?
C2 C3 C4 C5 -0.3(3) . . . . ?
C29 C28 C33 C32 -1.1(4) . . . . ?
P1 C28 C33 C32 -179.5(2) . . . . ?
C23 C22 C27 C26 0.4(4) . . . . ?
P2 C22 C27 C26 175.7(2) . . . . ?
C28 C29 C30 C31 0.8(5) . . . . ?
C16 C21 C20 C19 -0.6(4) . . . . ?
N2 C11 C12 C13 -0.2(3) . . . . ?
C6 C11 C12 C13 -172.2(2) . . . . ?
C14 C13 C12 C11 0.4(3) . . . . ?
C21 C20 C19 C18 0.8(4) . . . . ?
C20 C19 C18 C17 0.2(4) . . . . ?
C16 C17 C18 C19 -1.5(4) . . . . ?
C9' C6 C7 C8 -179.7(7) . . . . ?
C11 C6 C7 C8 -63.0(3) . . . . ?
C5 C6 C7 C8 60.7(3) . . . . ?
C9 C6 C7 C8 178.7(8) . . . . ?
C27 C22 C23 C24 -1.6(5) . . . . ?
P2 C22 C23 C24 -176.8(3) . . . . ?
C39 C34 C35 C36 -2.1(4) . . . . ?
P1 C34 C35 C36 176.5(3) . . . . ?
C28 C33 C32 C31 0.1(5) . . . . ?
C35 C34 C39 C38 -0.2(4) . . . . ?
P1 C34 C39 C38 -178.8(2) . . . . ?
C33 C32 C31 C30 1.4(5) . . . . ?
C29 C30 C31 C32 -1.8(5) . . . . ?
C22 C27 C26 C25 0.9(5) . . . . ?
C22 C23 C24 C25 1.5(6) . . . . ?
C34 C39 C38 C37 1.9(5) . . . . ?
C27 C26 C25 C24 -1.0(6) . . . . ?
C23 C24 C25 C26 -0.2(6) . . . . ?
C39 C38 C37 C36 -1.5(6) . . . . ?
C38 C37 C36 C35 -0.8(6) . . . . ?
C34 C35 C36 C37 2.6(5) . . . . ?
C11 C6 C9' C10 67.3(13) . . . . ?
C5 C6 C9' C10 -60.9(13) . . . . ?
C7 C6 C9' C10 -177.2(11) . . . . ?
C11 C6 C9 C10' 173.7(9) . . . . ?
C5 C6 C9 C10' 56.0(10) . . . . ?
C7 C6 C9 C10' -65.0(12) . . . . ?
N2A Ni1A N1A C2A -166.44(19) . . . . ?
P1A Ni1A N1A C2A 15.32(18) . . . . ?
N2A Ni1A N1A C5A 16.3(2) . . . . ?
P1A Ni1A N1A C5A -162.0(2) . . . . ?
N1A Ni1A N2A C11A -13.8(2) . . . . ?
P2A Ni1A N2A C11A 163.1(2) . . . . ?
N1A Ni1A N2A C14A 164.56(19) . . . . ?
P2A Ni1A N2A C14A -18.55(18) . . . . ?
C34A P1A C28A C29A 155.20(19) . . . . ?
C1A P1A C28A C29A -92.9(2) . . . . ?
Ni1A P1A C28A C29A 23.2(2) . . . . ?
C34A P1A C28A C33A -34.3(2) . . . . ?
C1A P1A C28A C33A 77.6(2) . . . . ?
Ni1A P1A C28A C33A -166.31(17) . . . . ?
C28A P1A C34A C35A -33.3(3) . . . . ?
C1A P1A C34A C35A -142.9(2) . . . . ?
Ni1A P1A C34A C35A 107.4(2) . . . . ?
C28A P1A C34A C39A 154.0(2) . . . . ?
C1A P1A C34A C39A 44.4(2) . . . . ?
Ni1A P1A C34A C39A -65.3(2) . . . . ?
C5A N1A C2A C3A -0.4(3) . . . . ?
Ni1A N1A C2A C3A -178.19(18) . . . . ?
C5A N1A C2A C1A 177.5(2) . . . . ?
Ni1A N1A C2A C1A -0.2(3) . . . . ?
C2A N1A C5A C4A 0.2(3) . . . . ?
Ni1A N1A C5A C4A 177.90(18) . . . . ?
C2A N1A C5A C6A -175.4(2) . . . . ?
Ni1A N1A C5A C6A 2.3(4) . . . . ?
C33A C28A C29A C30A 2.0(4) . . . . ?
P1A C28A C29A C30A 172.88(19) . . . . ?
C15A P2A C16A C21A -157.0(2) . . . . ?
C22A P2A C16A C21A -44.8(2) . . . . ?
Ni1A P2A C16A C21A 84.9(2) . . . . ?
C15A P2A C16A C17A 27.4(3) . . . . ?
C22A P2A C16A C17A 139.6(2) . . . . ?
Ni1A P2A C16A C17A -90.6(2) . . . . ?
C15A P2A C22A C23A 45.5(3) . . . . ?
C16A P2A C22A C23A -67.3(3) . . . . ?
Ni1A P2A C22A C23A 154.2(3) . . . . ?
C15A P2A C22A C27A -132.7(3) . . . . ?
C16A P2A C22A C27A 114.6(3) . . . . ?
Ni1A P2A C22A C27A -23.9(3) . . . . ?
C11A N2A C14A C13A -0.2(3) . . . . ?
Ni1A N2A C14A C13A -178.87(17) . . . . ?
C11A N2A C14A C15A 176.1(2) . . . . ?
Ni1A N2A C14A C15A -2.6(3) . . . . ?
C14A N2A C11A C12A 0.1(3) . . . . ?
Ni1A N2A C11A C12A 178.58(17) . . . . ?
C14A N2A C11A C6A 173.8(2) . . . . ?
Ni1A N2A C11A C6A -7.6(3) . . . . ?
C3A C2A C1A P1A 158.9(3) . . . . ?
N1A C2A C1A P1A -18.5(3) . . . . ?
C28A P1A C1A C2A 157.87(17) . . . . ?
C34A P1A C1A C2A -88.64(19) . . . . ?
Ni1A P1A C1A C2A 25.73(18) . . . . ?
C29A C28A C33A C32A -1.2(4) . . . . ?
P1A C28A C33A C32A -171.7(2) . . . . ?
C35A C34A C39A C38A 0.5(4) . . . . ?
P1A C34A C39A C38A 173.5(2) . . . . ?
C4A C5A C6A C11A 157.8(3) . . . . ?
N1A C5A C6A C11A -27.4(4) . . . . ?
C4A C5A C6A C9A -79.0(4) . . . . ?
N1A C5A C6A C9A 95.7(3) . . . . ?
C4A C5A C6A C7A 36.2(4) . . . . ?
N1A C5A C6A C7A -149.1(2) . . . . ?
N2A C11A C6A C5A 29.9(3) . . . . ?
C12A C11A C6A C5A -157.6(3) . . . . ?
N2A C11A C6A C9A -93.6(3) . . . . ?
C12A C11A C6A C9A 78.9(3) . . . . ?
N2A C11A C6A C7A 151.2(2) . . . . ?
C12A C11A C6A C7A -36.3(4) . . . . ?
N2A C14A C13A C12A 0.3(3) . . . . ?
C15A C14A C13A C12A -175.2(3) . . . . ?
C28A C29A C30A C31A -1.1(4) . . . . ?
C13A C14A C15A P2A -158.1(3) . . . . ?
N2A C14A C15A P2A 26.7(3) . . . . ?
C22A P2A C15A C14A 80.11(19) . . . . ?
C16A P2A C15A C14A -168.33(17) . . . . ?
Ni1A P2A C15A C14A -34.99(18) . . . . ?
C28A C33A C32A C31A -0.6(4) . . . . ?
C33A C32A C31A C30A 1.5(5) . . . . ?
C29A C30A C31A C32A -0.7(5) . . . . ?
N2A C11A C12A C13A 0.1(3) . . . . ?
C6A C11A C12A C13A -173.3(3) . . . . ?
C14A C13A C12A C11A -0.2(3) . . . . ?
C17A C16A C21A C20A -0.3(4) . . . . ?
P2A C16A C21A C20A -176.0(2) . . . . ?
N1A C5A C4A C3A 0.0(3) . . . . ?
C6A C5A C4A C3A 175.4(3) . . . . ?
C39A C34A C35A C36A -0.2(5) . . . . ?
P1A C34A C35A C36A -172.9(3) . . . . ?
N1A C2A C3A C4A 0.4(3) . . . . ?
C1A C2A C3A C4A -177.1(3) . . . . ?
C5A C4A C3A C2A -0.2(3) . . . . ?
C21A C16A C17A C18A 0.6(4) . . . . ?
P2A C16A C17A C18A 176.2(2) . . . . ?
C5A C6A C7A C8A 58.0(3) . . . . ?
C11A C6A C7A C8A -65.8(3) . . . . ?
C9A C6A C7A C8A 176.3(3) . . . . ?
C18A C19A C20A C21A 0.5(6) . . . . ?
C16A C21A C20A C19A -0.2(5) . . . . ?
C20A C19A C18A C17A -0.2(5) . . . . ?
C16A C17A C18A C19A -0.4(5) . . . . ?
C23A C22A C27A C26A 1.4(6) . . . . ?
P2A C22A C27A C26A 179.6(3) . . . . ?
C27A C22A C23A C24A -1.1(6) . . . . ?
P2A C22A C23A C24A -179.3(3) . . . . ?
C5A C6A C9A C10A -64.6(4) . . . . ?
C11A C6A C9A C10A 60.5(4) . . . . ?
C7A C6A C9A C10A 178.1(4) . . . . ?
C34A C39A C38A C37A -0.7(5) . . . . ?
C39A C38A C37A C36A 0.6(6) . . . . ?
C38A C37A C36A C35A -0.4(6) . . . . ?
C34A C35A C36A C37A 0.2(6) . . . . ?
C26A C25A C24A C23A -0.3(8) . . . . ?
C22A C23A C24A C25A 0.6(7) . . . . ?
C24A C25A C26A C27A 0.6(8) . . . . ?
C22A C27A C26A C25A -1.2(7) . . . . ?
